data_4303049
loop_
_publ_author_name
'Brendan J. Liddle'
'Daniel Hall'
'Sergey V. Lindeman'
'Mark D. Smith'
'James R. Gardinier'

_publ_section_title
;
Manipulating Self-Assembly in Silver(I) Complexes of
1,3-Di-N-pyrazolylorganyls
;
_journal_name_full 'Inorganic Chemistry'
_journal_page_first 8404
_journal_page_last 8414
_journal_paper_doi 10.1021/ic900982m
_journal_volume 48
_journal_year 2009
_chemical_formula_moiety 'C38 H33 Ag2 N11, 2(B F4), C2 H3 N'
_chemical_formula_sum 'C40 H36 Ag2 B2 F8 N12'
_chemical_formula_weight 1074.17
_chemical_name_systematic
; 
 ? 
;
_space_group_IT_number 14
_symmetry_cell_setting monoclinic
_symmetry_space_group_name_Hall '-P 2ybc'
_symmetry_space_group_name_H-M 'P 1 21/c 1'
_atom_sites_solution_hydrogens geom
_atom_sites_solution_primary direct
_atom_sites_solution_secondary difmap
_audit_creation_method SHELXL-97
_cell_angle_alpha 90.00
_cell_angle_beta 93.5940(10)
_cell_angle_gamma 90.00
_cell_formula_units_Z 4
_cell_length_a 20.7036(13)
_cell_length_b 14.4179(9)
_cell_length_c 14.6464(9)
_cell_measurement_reflns_used 7188
_cell_measurement_temperature 150(1)
_cell_measurement_theta_max 26.458
_cell_measurement_theta_min 2.176
_cell_volume 4363.4(5)
_computing_cell_refinement 'SAINT+ NT V6.22 (Bruker, 2001)'
_computing_data_collection 'SMART NT V5.625 (Bruker, 1998)'
_computing_data_reduction 'SAINT+ NT V6.22'
_computing_molecular_graphics 'SHELXTL V6.1 (Sheldrick, 2000)'
_computing_publication_material 'SHELXTL V6.1'
_computing_structure_refinement 'SHELXL-97 (Sheldrick, 1997)'
_computing_structure_solution 'SHELXS-97 (Sheldrick, 1990)'
_diffrn_ambient_temperature 150(1)
_diffrn_measured_fraction_theta_full 0.997
_diffrn_measured_fraction_theta_max 0.997
_diffrn_measurement_device_type 'Bruker SMART APEX CCD diffractometer'
_diffrn_measurement_method 'omega scans'
_diffrn_radiation_monochromator graphite
_diffrn_radiation_source 'fine-focus sealed tube'
_diffrn_radiation_type MoK\a
_diffrn_radiation_wavelength 0.71073
_diffrn_reflns_av_R_equivalents 0.0385
_diffrn_reflns_av_sigmaI/netI 0.0279
_diffrn_reflns_limit_h_max 25
_diffrn_reflns_limit_h_min -23
_diffrn_reflns_limit_k_max 18
_diffrn_reflns_limit_k_min -18
_diffrn_reflns_limit_l_max 18
_diffrn_reflns_limit_l_min -18
_diffrn_reflns_number 43306
_diffrn_reflns_theta_full 26.48
_diffrn_reflns_theta_max 26.48
_diffrn_reflns_theta_min 1.72
_exptl_absorpt_coefficient_mu 0.977
_exptl_absorpt_correction_type none
_exptl_crystal_colour colorless
_exptl_crystal_density_diffrn 1.635
_exptl_crystal_density_method 'not measured'
_exptl_crystal_description prism
_exptl_crystal_F_000 2144
_exptl_crystal_size_max 0.48
_exptl_crystal_size_mid 0.42
_exptl_crystal_size_min 0.35
_refine_diff_density_max 0.879
_refine_diff_density_min -0.531
_refine_diff_density_rms 0.071
_refine_ls_extinction_method none
_refine_ls_goodness_of_fit_ref 1.073
_refine_ls_hydrogen_treatment constr
_refine_ls_matrix_type full
_refine_ls_number_parameters 581
_refine_ls_number_reflns 8989
_refine_ls_number_restraints 0
_refine_ls_restrained_S_all 1.073
_refine_ls_R_factor_all 0.0348
_refine_ls_R_factor_gt 0.0298
_refine_ls_shift/su_max 0.000
_refine_ls_shift/su_mean 0.000
_refine_ls_structure_factor_coef Fsqd
_refine_ls_weighting_details 'calc w=1/[\s^2^(Fo^2^)+(0.0493P)^2^+0.5308P] where P=(Fo^2^+2Fc^2^)/3'
_refine_ls_weighting_scheme calc
_refine_ls_wR_factor_gt 0.0815
_refine_ls_wR_factor_ref 0.0836
_reflns_number_gt 7823
_reflns_number_total 8989
_reflns_threshold_expression >2sigma(I)
_cod_data_source_file ic900982m_si_001_7.cif
_cod_data_source_block 3_2CH3CN
_cod_depositor_comments
;
The following automatic conversions were performed:
'_symmetry_cell_setting' value 'Monoclinic' changed to 'monoclinic'
according to '/home/saulius/struct/CIF-dictionaries/cif_core.dic'
dictionary named 'cif_core.dic' version 2.4.1 from 2010-06-29.

Automatic conversion script
Id: cif_fix_enum 1527 2010-12-29 10:47:43Z saulius 
;
_cod_original_sg_symbol_H-M 'P 21/c'
_cod_database_code 4303049

loop_
_symmetry_equiv_pos_as_xyz
'x, y, z'
'-x, y+1/2, -z+1/2'
'-x, -y, -z'
'x, -y-1/2, z-1/2'

loop_
_atom_site_label
_atom_site_type_symbol
_atom_site_fract_x
_atom_site_fract_y
_atom_site_fract_z
_atom_site_U_iso_or_equiv
_atom_site_adp_type
_atom_site_occupancy
_atom_site_symmetry_multiplicity
_atom_site_calc_flag
_atom_site_refinement_flags
_atom_site_disorder_assembly
_atom_site_disorder_group
Ag1 Ag 0.229114(9) 0.382107(12) 0.222741(12) 0.03039(7) Uani 1 1 d . . .
Ag2 Ag 0.309569(9) 0.451090(12) 0.057131(13) 0.03178(7) Uani 1 1 d . . .
B1 B 0.38407(15) 0.85467(18) 0.15236(19) 0.0313(6) Uani 1 1 d . . .
B2 B 0.03464(16) 0.8418(2) 0.1363(2) 0.0396(7) Uani 1 1 d . . .
C13 C 0.07177(13) 0.21984(17) 0.09818(18) 0.0346(6) Uani 1 1 d . . .
H13 H 0.0302 0.2157 0.0669 0.042 Uiso 1 1 calc R . .
C12 C 0.10722(13) 0.14790(17) 0.13609(19) 0.0391(6) Uani 1 1 d . . .
H12 H 0.0956 0.0842 0.1366 0.047 Uiso 1 1 calc R . .
C11 C 0.16335(13) 0.18749(17) 0.17334(17) 0.0357(6) Uani 1 1 d . . .
H11 H 0.1976 0.1536 0.2040 0.043 Uiso 1 1 calc R . .
C23 C 0.16856(13) 0.25767(16) -0.06360(16) 0.0312(5) Uani 1 1 d . . .
H23 H 0.1263 0.2461 -0.0900 0.037 Uiso 1 1 calc R . .
C22 C 0.21796(13) 0.19473(16) -0.05277(16) 0.0336(6) Uani 1 1 d . . .
H22 H 0.2169 0.1310 -0.0694 0.040 Uiso 1 1 calc R . .
C21 C 0.26977(13) 0.24337(16) -0.01257(16) 0.0312(5) Uani 1 1 d . . .
H21 H 0.3110 0.2171 0.0032 0.037 Uiso 1 1 calc R . .
C33 C 0.42548(12) 0.42918(15) 0.33777(14) 0.0249(5) Uani 1 1 d . . .
H33 H 0.4701 0.4136 0.3439 0.030 Uiso 1 1 calc R . .
C32 C 0.39654(12) 0.50191(16) 0.37848(15) 0.0284(5) Uani 1 1 d . . .
H32 H 0.4166 0.5471 0.4181 0.034 Uiso 1 1 calc R . .
C31 C 0.33159(12) 0.49593(15) 0.34973(15) 0.0279(5) Uani 1 1 d . . .
H31 H 0.2994 0.5381 0.3673 0.033 Uiso 1 1 calc R . .
C43 C 0.50535(11) 0.50758(15) 0.17466(15) 0.0255(5) Uani 1 1 d . . .
H43 H 0.5490 0.4887 0.1870 0.031 Uiso 1 1 calc R . .
C42 C 0.48108(12) 0.59505(15) 0.18377(15) 0.0274(5) Uani 1 1 d . . .
H42 H 0.5041 0.6489 0.2043 0.033 Uiso 1 1 calc R . .
C41 C 0.41549(12) 0.58853(15) 0.15664(15) 0.0258(5) Uani 1 1 d . . .
H41 H 0.3861 0.6392 0.1558 0.031 Uiso 1 1 calc R . .
C51 C 0.08567(11) 0.39209(15) 0.09835(16) 0.0269(5) Uani 1 1 d . . .
C52 C 0.03746(12) 0.42098(18) 0.15110(17) 0.0325(5) Uani 1 1 d . . .
H52 H 0.0196 0.3788 0.1924 0.039 Uiso 1 1 calc R . .
C53 C 0.01394(13) 0.51224(19) 0.14506(17) 0.0367(6) Uani 1 1 d . . .
H53 H -0.0202 0.5315 0.1812 0.044 Uiso 1 1 calc R . .
C54 C 0.04049(13) 0.57283(17) 0.08693(18) 0.0354(6) Uani 1 1 d . . .
H54 H 0.0259 0.6353 0.0848 0.043 Uiso 1 1 calc R . .
C55 C 0.08935(12) 0.54471(15) 0.02971(17) 0.0302(5) Uani 1 1 d . . .
C56 C 0.11401(14) 0.60840(17) -0.0330(2) 0.0387(6) Uani 1 1 d . . .
H56 H 0.0988 0.6706 -0.0336 0.046 Uiso 1 1 calc R . .
C57 C 0.15852(14) 0.58313(19) -0.0917(2) 0.0426(7) Uani 1 1 d . . .
H57 H 0.1739 0.6268 -0.1338 0.051 Uiso 1 1 calc R . .
C58 C 0.18176(13) 0.49179(17) -0.09006(18) 0.0352(6) Uani 1 1 d . . .
H58 H 0.2128 0.4736 -0.1317 0.042 Uiso 1 1 calc R . .
C59 C 0.16038(11) 0.42837(15) -0.02926(16) 0.0271(5) Uani 1 1 d . . .
C60 C 0.11335(11) 0.45094(15) 0.03345(16) 0.0258(5) Uani 1 1 d . . .
C61 C 0.38359(11) 0.29741(14) 0.23872(15) 0.0235(5) Uani 1 1 d . . .
C62 C 0.35002(12) 0.22445(15) 0.27208(16) 0.0294(5) Uani 1 1 d . . .
H62 H 0.3255 0.2335 0.3240 0.035 Uiso 1 1 calc R . .
C63 C 0.35115(13) 0.13615(16) 0.23092(18) 0.0341(6) Uani 1 1 d . . .
H63 H 0.3266 0.0864 0.2535 0.041 Uiso 1 1 calc R . .
C64 C 0.38797(12) 0.12341(15) 0.15835(17) 0.0306(5) Uani 1 1 d . . .
H64 H 0.3899 0.0636 0.1314 0.037 Uiso 1 1 calc R . .
C65 C 0.42338(11) 0.19660(15) 0.12200(15) 0.0258(5) Uani 1 1 d . . .
C66 C 0.46167(13) 0.17966(16) 0.04721(16) 0.0327(6) Uani 1 1 d . . .
H66 H 0.4641 0.1185 0.0236 0.039 Uiso 1 1 calc R . .
C67 C 0.49505(14) 0.24883(18) 0.00824(17) 0.0365(6) Uani 1 1 d . . .
H67 H 0.5205 0.2362 -0.0421 0.044 Uiso 1 1 calc R . .
C68 C 0.49152(12) 0.33924(17) 0.04325(16) 0.0315(5) Uani 1 1 d . . .
H68 H 0.5139 0.3880 0.0152 0.038 Uiso 1 1 calc R . .
C69 C 0.45646(11) 0.35827(14) 0.11689(14) 0.0227(4) Uani 1 1 d . . .
C70 C 0.42079(10) 0.28779(14) 0.16108(14) 0.0207(4) Uani 1 1 d . . .
C71 C 0.12041(13) 0.52947(18) 0.33143(18) 0.0364(6) Uani 1 1 d . . .
C72 C 0.06717(14) 0.5847(2) 0.3618(2) 0.0524(8) Uani 1 1 d . . .
H72A H 0.0594 0.6374 0.3203 0.079 Uiso 1 1 calc R . .
H72B H 0.0781 0.6076 0.4238 0.079 Uiso 1 1 calc R . .
H72C H 0.0281 0.5463 0.3618 0.079 Uiso 1 1 calc R . .
C81 C 0.22590(13) 0.63065(18) 0.15858(18) 0.0361(6) Uani 1 1 d . . .
C82 C 0.20006(17) 0.7154(2) 0.1955(2) 0.0539(8) Uani 1 1 d . . .
H82A H 0.2330 0.7642 0.1958 0.081 Uiso 1 1 calc R . .
H82B H 0.1878 0.7043 0.2581 0.081 Uiso 1 1 calc R . .
H82C H 0.1619 0.7350 0.1574 0.081 Uiso 1 1 calc R . .
C91 C 0.34051(14) 0.6356(3) -0.09031(18) 0.0459(7) Uani 1 1 d . . .
C92 C 0.34937(16) 0.7314(2) -0.1170(2) 0.0533(8) Uani 1 1 d . . .
H92A H 0.3875 0.7363 -0.1532 0.080 Uiso 1 1 calc R . .
H92B H 0.3556 0.7701 -0.0621 0.080 Uiso 1 1 calc R . .
H92C H 0.3110 0.7527 -0.1537 0.080 Uiso 1 1 calc R . .
C101 C 0.21279(15) 0.8738(2) 0.0019(3) 0.0517(8) Uani 1 1 d . . .
C102 C 0.21264(19) 0.9419(2) 0.0741(3) 0.0670(10) Uani 1 1 d . . .
H10A H 0.2127 1.0043 0.0475 0.100 Uiso 1 1 calc R . .
H10B H 0.2513 0.9339 0.1155 0.100 Uiso 1 1 calc R . .
H10C H 0.1739 0.9338 0.1084 0.100 Uiso 1 1 calc R . .
N11 N 0.16385(10) 0.27892(13) 0.16111(13) 0.0281(4) Uani 1 1 d . . .
N12 N 0.10701(9) 0.29813(12) 0.11356(13) 0.0261(4) Uani 1 1 d . . .
N21 N 0.25449(9) 0.33148(13) 0.00113(13) 0.0270(4) Uani 1 1 d . . .
N22 N 0.19111(9) 0.33910(13) -0.02977(13) 0.0260(4) Uani 1 1 d . . .
N31 N 0.32000(9) 0.42389(12) 0.29454(12) 0.0238(4) Uani 1 1 d . . .
N32 N 0.37905(9) 0.38345(11) 0.28722(12) 0.0212(4) Uani 1 1 d . . .
N41 N 0.39932(9) 0.50272(12) 0.13225(12) 0.0225(4) Uani 1 1 d . . .
N42 N 0.45509(9) 0.45304(11) 0.14455(12) 0.0215(4) Uani 1 1 d . . .
N71 N 0.16223(11) 0.48755(15) 0.30744(16) 0.0406(5) Uani 1 1 d . . .
N81 N 0.24604(12) 0.56490(17) 0.13040(16) 0.0437(6) Uani 1 1 d . . .
N91 N 0.33441(14) 0.5606(2) -0.07005(18) 0.0633(8) Uani 1 1 d . . .
N101 N 0.21211(14) 0.8209(2) -0.0553(2) 0.0641(8) Uani 1 1 d . . .
F1 F 0.34302(8) 0.78596(10) 0.11808(13) 0.0574(5) Uani 1 1 d . . .
F2 F 0.35060(8) 0.91282(10) 0.20840(10) 0.0454(4) Uani 1 1 d . . .
F3 F 0.40748(11) 0.90643(11) 0.08161(11) 0.0618(5) Uani 1 1 d . . .
F4 F 0.43612(7) 0.81515(10) 0.20149(10) 0.0428(4) Uani 1 1 d . . .
F5 F -0.02926(11) 0.8418(2) 0.12146(19) 0.1115(10) Uani 1 1 d . . .
F6 F 0.05776(11) 0.92508(13) 0.16168(16) 0.0771(6) Uani 1 1 d . . .
F7 F 0.04844(14) 0.78189(16) 0.21001(15) 0.0983(9) Uani 1 1 d . . .
F8 F 0.06493(10) 0.80712(11) 0.06129(11) 0.0572(5) Uani 1 1 d . . .

loop_
_atom_site_aniso_label
_atom_site_aniso_U_11
_atom_site_aniso_U_22
_atom_site_aniso_U_33
_atom_site_aniso_U_23
_atom_site_aniso_U_13
_atom_site_aniso_U_12
Ag1 0.02600(11) 0.03147(11) 0.03325(11) -0.00395(7) -0.00180(8) 0.00028(7)
Ag2 0.02798(12) 0.03102(11) 0.03544(11) -0.00375(7) -0.00520(8) -0.00337(7)
B1 0.0452(18) 0.0185(12) 0.0306(14) -0.0011(10) 0.0052(13) 0.0001(11)
B2 0.0380(18) 0.0319(15) 0.0495(18) -0.0070(13) 0.0074(14) -0.0008(13)
C13 0.0282(14) 0.0317(13) 0.0439(14) -0.0019(11) 0.0018(11) -0.0086(10)
C12 0.0423(16) 0.0238(12) 0.0520(16) 0.0021(11) 0.0101(13) -0.0060(11)
C11 0.0383(15) 0.0291(13) 0.0401(14) 0.0059(10) 0.0044(12) 0.0055(11)
C23 0.0321(14) 0.0312(12) 0.0302(12) -0.0040(10) 0.0015(10) -0.0085(10)
C22 0.0446(16) 0.0259(12) 0.0309(12) -0.0056(10) 0.0077(11) -0.0010(11)
C21 0.0342(14) 0.0305(12) 0.0293(12) -0.0017(9) 0.0055(10) 0.0039(10)
C33 0.0256(12) 0.0284(11) 0.0202(10) 0.0011(9) -0.0018(9) -0.0002(9)
C32 0.0345(14) 0.0274(12) 0.0229(11) -0.0047(9) -0.0010(10) -0.0023(10)
C31 0.0332(14) 0.0229(11) 0.0283(11) -0.0038(9) 0.0081(10) 0.0021(9)
C43 0.0228(12) 0.0265(11) 0.0269(11) 0.0017(9) -0.0003(9) -0.0041(9)
C42 0.0324(14) 0.0225(11) 0.0270(11) -0.0002(9) -0.0011(10) -0.0055(9)
C41 0.0325(13) 0.0193(10) 0.0254(11) 0.0012(8) 0.0006(10) 0.0016(9)
C51 0.0240(12) 0.0262(11) 0.0295(12) -0.0012(9) -0.0062(10) -0.0011(9)
C52 0.0285(14) 0.0362(13) 0.0324(13) -0.0008(10) -0.0016(11) 0.0011(10)
C53 0.0278(14) 0.0443(15) 0.0376(13) -0.0091(11) -0.0014(11) 0.0070(11)
C54 0.0324(14) 0.0280(12) 0.0442(15) -0.0085(11) -0.0112(12) 0.0058(10)
C55 0.0253(13) 0.0249(12) 0.0388(13) 0.0000(10) -0.0117(11) -0.0002(9)
C56 0.0367(15) 0.0251(12) 0.0525(16) 0.0063(11) -0.0102(13) -0.0008(10)
C57 0.0427(17) 0.0336(14) 0.0507(16) 0.0160(12) -0.0019(14) -0.0045(12)
C58 0.0305(14) 0.0376(14) 0.0373(13) 0.0068(11) -0.0004(11) -0.0028(11)
C59 0.0242(12) 0.0243(11) 0.0320(12) 0.0004(9) -0.0041(10) -0.0007(9)
C60 0.0214(12) 0.0241(11) 0.0310(12) -0.0009(9) -0.0064(10) -0.0018(9)
C61 0.0228(12) 0.0200(10) 0.0273(11) -0.0012(8) -0.0009(9) 0.0035(8)
C62 0.0300(13) 0.0234(11) 0.0355(12) 0.0031(9) 0.0066(10) 0.0032(9)
C63 0.0330(14) 0.0194(11) 0.0499(15) 0.0041(10) 0.0039(12) -0.0006(10)
C64 0.0345(14) 0.0162(10) 0.0398(13) -0.0040(9) -0.0083(11) 0.0036(9)
C65 0.0285(13) 0.0208(11) 0.0269(11) -0.0028(9) -0.0079(10) 0.0059(9)
C66 0.0421(15) 0.0261(12) 0.0291(12) -0.0089(9) -0.0052(11) 0.0115(10)
C67 0.0462(16) 0.0363(14) 0.0280(12) -0.0042(10) 0.0089(11) 0.0108(12)
C68 0.0349(14) 0.0319(13) 0.0283(12) 0.0010(10) 0.0067(10) 0.0036(10)
C69 0.0260(12) 0.0204(10) 0.0213(10) -0.0013(8) -0.0018(9) 0.0048(9)
C70 0.0210(11) 0.0177(10) 0.0228(10) -0.0006(8) -0.0044(9) 0.0044(8)
C71 0.0302(15) 0.0364(14) 0.0421(14) -0.0096(11) -0.0003(12) 0.0011(11)
C72 0.0344(16) 0.0596(19) 0.063(2) -0.0241(16) 0.0032(14) 0.0090(14)
C81 0.0347(15) 0.0396(15) 0.0339(13) 0.0016(11) 0.0001(11) 0.0050(11)
C82 0.066(2) 0.0369(15) 0.0602(19) -0.0040(13) 0.0145(17) 0.0114(14)
C91 0.0311(16) 0.080(2) 0.0275(13) 0.0060(14) 0.0044(11) -0.0039(15)
C92 0.051(2) 0.0590(19) 0.0502(17) -0.0080(15) 0.0029(15) 0.0084(15)
C101 0.0387(18) 0.0501(19) 0.067(2) 0.0243(17) 0.0074(16) 0.0072(14)
C102 0.058(2) 0.054(2) 0.089(3) 0.0140(19) 0.005(2) 0.0093(17)
N11 0.0271(11) 0.0258(10) 0.0309(10) 0.0008(8) -0.0017(8) 0.0008(8)
N12 0.0240(10) 0.0243(9) 0.0298(10) 0.0012(8) 0.0002(8) -0.0024(8)
N21 0.0254(11) 0.0281(10) 0.0273(9) -0.0006(8) -0.0011(8) -0.0008(8)
N22 0.0240(11) 0.0249(10) 0.0287(10) -0.0011(8) -0.0012(8) -0.0022(8)
N31 0.0224(10) 0.0220(9) 0.0272(9) -0.0017(7) 0.0036(8) 0.0035(7)
N32 0.0239(10) 0.0200(9) 0.0200(9) -0.0009(7) 0.0030(7) 0.0035(7)
N41 0.0233(10) 0.0196(9) 0.0242(9) 0.0008(7) -0.0009(8) 0.0035(7)
N42 0.0225(10) 0.0197(9) 0.0222(9) 0.0005(7) 0.0008(8) 0.0014(7)
N71 0.0348(13) 0.0386(12) 0.0483(13) -0.0066(10) 0.0026(11) 0.0057(10)
N81 0.0375(14) 0.0481(14) 0.0446(13) -0.0078(11) -0.0041(11) 0.0107(11)
N91 0.0476(17) 0.096(2) 0.0456(15) 0.0291(15) -0.0034(13) -0.0192(15)
N101 0.0518(18) 0.077(2) 0.0636(19) 0.0157(16) 0.0061(15) 0.0121(15)
F1 0.0520(11) 0.0299(8) 0.0863(13) -0.0127(8) -0.0261(10) 0.0031(7)
F2 0.0618(11) 0.0331(8) 0.0434(9) -0.0029(7) 0.0196(8) 0.0083(7)
F3 0.1070(16) 0.0368(9) 0.0455(9) 0.0114(7) 0.0370(10) 0.0163(9)
F4 0.0387(9) 0.0418(8) 0.0473(9) 0.0009(7) -0.0024(7) 0.0003(7)
F5 0.0447(13) 0.173(3) 0.117(2) -0.072(2) 0.0072(13) -0.0230(15)
F6 0.0808(15) 0.0481(11) 0.1045(17) -0.0221(11) 0.0233(13) -0.0180(10)
F7 0.157(3) 0.0785(15) 0.0635(13) 0.0177(11) 0.0418(15) 0.0456(15)
F8 0.0805(14) 0.0457(9) 0.0482(9) 0.0016(8) 0.0268(9) 0.0138(9)

loop_
_atom_type_symbol
_atom_type_description
_atom_type_scat_dispersion_real
_atom_type_scat_dispersion_imag
_atom_type_scat_source
C C 0.0033 0.0016 'International Tables Vol C Tables 4.2.6.8 and 6.1.1.4'
H H 0.0000 0.0000 'International Tables Vol C Tables 4.2.6.8 and 6.1.1.4'
B B 0.0013 0.0007 'International Tables Vol C Tables 4.2.6.8 and 6.1.1.4'
N N 0.0061 0.0033 'International Tables Vol C Tables 4.2.6.8 and 6.1.1.4'
F F 0.0171 0.0103 'International Tables Vol C Tables 4.2.6.8 and 6.1.1.4'
Ag Ag -0.8971 1.1015 'International Tables Vol C Tables 4.2.6.8 and 6.1.1.4'

loop_
_geom_angle_atom_site_label_1
_geom_angle_atom_site_label_2
_geom_angle_atom_site_label_3
_geom_angle
_geom_angle_site_symmetry_1
_geom_angle_site_symmetry_3
_geom_angle_publ_flag
N11 Ag1 N31 152.39(7) . . ?
N11 Ag1 N71 106.25(8) . . ?
N31 Ag1 N71 94.73(7) . . ?
N11 Ag1 Ag2 103.83(5) . . ?
N31 Ag1 Ag2 78.73(5) . . ?
N71 Ag1 Ag2 122.12(6) . . ?
N21 Ag2 N41 147.55(7) . . ?
N21 Ag2 N81 114.69(8) . . ?
N41 Ag2 N81 90.82(7) . . ?
N21 Ag2 N91 109.94(8) . . ?
N41 Ag2 N91 87.31(8) . . ?
N81 Ag2 N91 92.58(10) . . ?
N21 Ag2 Ag1 75.84(5) . . ?
N41 Ag2 Ag1 100.84(5) . . ?
N81 Ag2 Ag1 62.96(6) . . ?
N91 Ag2 Ag1 154.04(8) . . ?
F1 B1 F4 109.6(2) . . ?
F1 B1 F2 109.3(2) . . ?
F4 B1 F2 110.1(2) . . ?
F1 B1 F3 110.5(2) . . ?
F4 B1 F3 108.2(2) . . ?
F2 B1 F3 109.1(2) . . ?
F5 B2 F6 112.5(3) . . ?
F5 B2 F8 111.3(3) . . ?
F6 B2 F8 111.8(3) . . ?
F5 B2 F7 106.2(3) . . ?
F6 B2 F7 106.8(3) . . ?
F8 B2 F7 107.9(2) . . ?
N12 C13 C12 107.1(2) . . ?
N12 C13 H13 126.4 . . ?
C12 C13 H13 126.4 . . ?
C13 C12 C11 105.3(2) . . ?
C13 C12 H12 127.3 . . ?
C11 C12 H12 127.3 . . ?
N11 C11 C12 111.8(2) . . ?
N11 C11 H11 124.1 . . ?
C12 C11 H11 124.1 . . ?
N22 C23 C22 107.2(2) . . ?
N22 C23 H23 126.4 . . ?
C22 C23 H23 126.4 . . ?
C23 C22 C21 105.5(2) . . ?
C23 C22 H22 127.3 . . ?
C21 C22 H22 127.3 . . ?
N21 C21 C22 111.4(2) . . ?
N21 C21 H21 124.3 . . ?
C22 C21 H21 124.3 . . ?
N32 C33 C32 107.4(2) . . ?
N32 C33 H33 126.3 . . ?
C32 C33 H33 126.3 . . ?
C33 C32 C31 105.3(2) . . ?
C33 C32 H32 127.4 . . ?
C31 C32 H32 127.4 . . ?
N31 C31 C32 111.6(2) . . ?
N31 C31 H31 124.2 . . ?
C32 C31 H31 124.2 . . ?
N42 C43 C42 106.7(2) . . ?
N42 C43 H43 126.6 . . ?
C42 C43 H43 126.6 . . ?
C43 C42 C41 105.5(2) . . ?
C43 C42 H42 127.2 . . ?
C41 C42 H42 127.2 . . ?
N41 C41 C42 111.4(2) . . ?
N41 C41 H41 124.3 . . ?
C42 C41 H41 124.3 . . ?
C52 C51 C60 122.4(2) . . ?
C52 C51 N12 115.3(2) . . ?
C60 C51 N12 122.2(2) . . ?
C51 C52 C53 120.9(2) . . ?
C51 C52 H52 119.6 . . ?
C53 C52 H52 119.6 . . ?
C54 C53 C52 119.3(2) . . ?
C54 C53 H53 120.3 . . ?
C52 C53 H53 120.3 . . ?
C53 C54 C55 121.3(2) . . ?
C53 C54 H54 119.3 . . ?
C55 C54 H54 119.3 . . ?
C54 C55 C56 119.9(2) . . ?
C54 C55 C60 120.3(2) . . ?
C56 C55 C60 119.7(2) . . ?
C57 C56 C55 121.8(2) . . ?
C57 C56 H56 119.1 . . ?
C55 C56 H56 119.1 . . ?
C56 C57 C58 119.3(2) . . ?
C56 C57 H57 120.3 . . ?
C58 C57 H57 120.3 . . ?
C59 C58 C57 120.9(3) . . ?
C59 C58 H58 119.5 . . ?
C57 C58 H58 119.5 . . ?
C58 C59 C60 122.1(2) . . ?
C58 C59 N22 115.7(2) . . ?
C60 C59 N22 122.1(2) . . ?
C59 C60 C51 128.2(2) . . ?
C59 C60 C55 116.1(2) . . ?
C51 C60 C55 115.7(2) . . ?
C62 C61 C70 121.6(2) . . ?
C62 C61 N32 115.9(2) . . ?
C70 C61 N32 122.44(19) . . ?
C61 C62 C63 121.3(2) . . ?
C61 C62 H62 119.4 . . ?
C63 C62 H62 119.4 . . ?
C64 C63 C62 118.8(2) . . ?
C64 C63 H63 120.6 . . ?
C62 C63 H63 120.6 . . ?
C63 C64 C65 121.7(2) . . ?
C63 C64 H64 119.2 . . ?
C65 C64 H64 119.2 . . ?
C64 C65 C66 119.6(2) . . ?
C64 C65 C70 120.1(2) . . ?
C66 C65 C70 120.3(2) . . ?
C67 C66 C65 121.6(2) . . ?
C67 C66 H66 119.2 . . ?
C65 C66 H66 119.2 . . ?
C66 C67 C68 119.2(2) . . ?
C66 C67 H67 120.4 . . ?
C68 C67 H67 120.4 . . ?
C69 C68 C67 121.2(2) . . ?
C69 C68 H68 119.4 . . ?
C67 C68 H68 119.4 . . ?
C68 C69 N42 116.0(2) . . ?
C68 C69 C70 121.9(2) . . ?
N42 C69 C70 122.06(19) . . ?
C61 C70 C69 127.79(19) . . ?
C61 C70 C65 116.38(19) . . ?
C69 C70 C65 115.8(2) . . ?
N71 C71 C72 179.1(3) . . ?
C71 C72 H72A 109.5 . . ?
C71 C72 H72B 109.5 . . ?
H72A C72 H72B 109.5 . . ?
C71 C72 H72C 109.5 . . ?
H72A C72 H72C 109.5 . . ?
H72B C72 H72C 109.5 . . ?
N81 C81 C82 179.7(3) . . ?
C81 C82 H82A 109.5 . . ?
C81 C82 H82B 109.5 . . ?
H82A C82 H82B 109.5 . . ?
C81 C82 H82C 109.5 . . ?
H82A C82 H82C 109.5 . . ?
H82B C82 H82C 109.5 . . ?
N91 C91 C92 179.0(4) . . ?
C91 C92 H92A 109.5 . . ?
C91 C92 H92B 109.5 . . ?
H92A C92 H92B 109.5 . . ?
C91 C92 H92C 109.5 . . ?
H92A C92 H92C 109.5 . . ?
H92B C92 H92C 109.5 . . ?
N101 C101 C102 179.0(4) . . ?
C101 C102 H10A 109.5 . . ?
C101 C102 H10B 109.5 . . ?
H10A C102 H10B 109.5 . . ?
C101 C102 H10C 109.5 . . ?
H10A C102 H10C 109.5 . . ?
H10B C102 H10C 109.5 . . ?
C11 N11 N12 104.91(19) . . ?
C11 N11 Ag1 129.32(17) . . ?
N12 N11 Ag1 124.82(14) . . ?
C13 N12 N11 110.83(19) . . ?
C13 N12 C51 127.0(2) . . ?
N11 N12 C51 121.30(17) . . ?
C21 N21 N22 105.08(18) . . ?
C21 N21 Ag2 133.19(17) . . ?
N22 N21 Ag2 121.73(14) . . ?
C23 N22 N21 110.84(19) . . ?
C23 N22 C59 129.8(2) . . ?
N21 N22 C59 119.17(17) . . ?
C31 N31 N32 104.67(18) . . ?
C31 N31 Ag1 128.78(16) . . ?
N32 N31 Ag1 126.43(13) . . ?
C33 N32 N31 111.07(17) . . ?
C33 N32 C61 128.88(19) . . ?
N31 N32 C61 119.66(18) . . ?
C41 N41 N42 104.94(18) . . ?
C41 N41 Ag2 129.36(15) . . ?
N42 N41 Ag2 124.34(13) . . ?
C43 N42 N41 111.42(17) . . ?
C43 N42 C69 128.3(2) . . ?
N41 N42 C69 119.89(18) . . ?
C71 N71 Ag1 163.6(2) . . ?
C81 N81 Ag2 165.4(2) . . ?
C91 N91 Ag2 145.6(3) . . ?

loop_
_geom_bond_atom_site_label_1
_geom_bond_atom_site_label_2
_geom_bond_distance
_geom_bond_site_symmetry_2
_geom_bond_publ_flag
Ag1 N11 2.1681(19) . ?
Ag1 N31 2.1821(19) . ?
Ag1 N71 2.446(2) . ?
Ag1 Ag2 3.1865(3) . ?
Ag2 N21 2.1977(19) . ?
Ag2 N41 2.2273(18) . ?
Ag2 N81 2.398(2) . ?
Ag2 N91 2.520(3) . ?
B1 F1 1.379(3) . ?
B1 F4 1.381(3) . ?
B1 F2 1.389(3) . ?
B1 F3 1.389(3) . ?
B2 F5 1.327(4) . ?
B2 F6 1.336(3) . ?
B2 F8 1.392(4) . ?
B2 F7 1.398(4) . ?
C13 N12 1.355(3) . ?
C13 C12 1.368(4) . ?
C13 H13 0.9500 . ?
C12 C11 1.376(4) . ?
C12 H12 0.9500 . ?
C11 N11 1.331(3) . ?
C11 H11 0.9500 . ?
C23 N22 1.347(3) . ?
C23 C22 1.369(4) . ?
C23 H23 0.9500 . ?
C22 C21 1.382(4) . ?
C22 H22 0.9500 . ?
C21 N21 1.327(3) . ?
C21 H21 0.9500 . ?
C33 N32 1.348(3) . ?
C33 C32 1.364(3) . ?
C33 H33 0.9500 . ?
C32 C31 1.386(3) . ?
C32 H32 0.9500 . ?
C31 N31 1.329(3) . ?
C31 H31 0.9500 . ?
C43 N42 1.356(3) . ?
C43 C42 1.367(3) . ?
C43 H43 0.9500 . ?
C42 C41 1.394(3) . ?
C42 H42 0.9500 . ?
C41 N41 1.325(3) . ?
C41 H41 0.9500 . ?
C51 C52 1.365(4) . ?
C51 C60 1.421(3) . ?
C51 N12 1.438(3) . ?
C52 C53 1.404(4) . ?
C52 H52 0.9500 . ?
C53 C54 1.360(4) . ?
C53 H53 0.9500 . ?
C54 C55 1.413(4) . ?
C54 H54 0.9500 . ?
C55 C56 1.416(4) . ?
C55 C60 1.440(3) . ?
C56 C57 1.350(4) . ?
C56 H56 0.9500 . ?
C57 C58 1.402(4) . ?
C57 H57 0.9500 . ?
C58 C59 1.369(3) . ?
C58 H58 0.9500 . ?
C59 C60 1.418(3) . ?
C59 N22 1.436(3) . ?
C61 C62 1.368(3) . ?
C61 C70 1.419(3) . ?
C61 N32 1.436(3) . ?
C62 C63 1.409(3) . ?
C62 H62 0.9500 . ?
C63 C64 1.359(4) . ?
C63 H63 0.9500 . ?
C64 C65 1.408(3) . ?
C64 H64 0.9500 . ?
C65 C66 1.413(3) . ?
C65 C70 1.436(3) . ?
C66 C67 1.359(4) . ?
C66 H66 0.9500 . ?
C67 C68 1.404(3) . ?
C67 H67 0.9500 . ?
C68 C69 1.365(3) . ?
C68 H68 0.9500 . ?
C69 N42 1.426(3) . ?
C69 C70 1.434(3) . ?
C71 N71 1.130(3) . ?
C71 C72 1.452(4) . ?
C72 H72A 0.9800 . ?
C72 H72B 0.9800 . ?
C72 H72C 0.9800 . ?
C81 N81 1.125(3) . ?
C81 C82 1.452(4) . ?
C82 H82A 0.9800 . ?
C82 H82B 0.9800 . ?
C82 H82C 0.9800 . ?
C91 N91 1.130(4) . ?
C91 C92 1.451(5) . ?
C92 H92A 0.9800 . ?
C92 H92B 0.9800 . ?
C92 H92C 0.9800 . ?
C101 N101 1.133(4) . ?
C101 C102 1.443(5) . ?
C102 H10A 0.9800 . ?
C102 H10B 0.9800 . ?
C102 H10C 0.9800 . ?
N11 N12 1.358(3) . ?
N21 N22 1.365(3) . ?
N31 N32 1.365(3) . ?
N41 N42 1.361(3) . ?

loop_
_geom_torsion_atom_site_label_1
_geom_torsion_atom_site_label_2
_geom_torsion_atom_site_label_3
_geom_torsion_atom_site_label_4
_geom_torsion
_geom_torsion_site_symmetry_1
_geom_torsion_site_symmetry_2
_geom_torsion_site_symmetry_3
_geom_torsion_site_symmetry_4
_geom_torsion_publ_flag
N11 Ag1 Ag2 N21 -8.74(7) . . . . ?
N31 Ag1 Ag2 N21 143.09(7) . . . . ?
N71 Ag1 Ag2 N21 -128.39(8) . . . . ?
N11 Ag1 Ag2 N41 -155.65(7) . . . . ?
N31 Ag1 Ag2 N41 -3.83(6) . . . . ?
N71 Ag1 Ag2 N41 84.69(8) . . . . ?
N11 Ag1 Ag2 N81 119.02(8) . . . . ?
N31 Ag1 Ag2 N81 -89.16(8) . . . . ?
N71 Ag1 Ag2 N81 -0.64(9) . . . . ?
N11 Ag1 Ag2 N91 97.85(16) . . . . ?
N31 Ag1 Ag2 N91 -110.33(16) . . . . ?
N71 Ag1 Ag2 N91 -21.81(17) . . . . ?
N12 C13 C12 C11 0.0(3) . . . . ?
C13 C12 C11 N11 0.6(3) . . . . ?
N22 C23 C22 C21 -0.7(3) . . . . ?
C23 C22 C21 N21 -0.1(3) . . . . ?
N32 C33 C32 C31 0.3(2) . . . . ?
C33 C32 C31 N31 0.2(3) . . . . ?
N42 C43 C42 C41 -0.8(3) . . . . ?
C43 C42 C41 N41 0.1(3) . . . . ?
C60 C51 C52 C53 -1.7(4) . . . . ?
N12 C51 C52 C53 177.8(2) . . . . ?
C51 C52 C53 C54 -1.1(4) . . . . ?
C52 C53 C54 C55 2.7(4) . . . . ?
C53 C54 C55 C56 177.2(2) . . . . ?
C53 C54 C55 C60 -1.5(4) . . . . ?
C54 C55 C56 C57 -176.9(2) . . . . ?
C60 C55 C56 C57 1.9(4) . . . . ?
C55 C56 C57 C58 -0.9(4) . . . . ?
C56 C57 C58 C59 -0.6(4) . . . . ?
C57 C58 C59 C60 1.1(4) . . . . ?
C57 C58 C59 N22 -175.7(2) . . . . ?
C58 C59 C60 C51 178.3(2) . . . . ?
N22 C59 C60 C51 -5.1(4) . . . . ?
C58 C59 C60 C55 -0.1(3) . . . . ?
N22 C59 C60 C55 176.49(19) . . . . ?
C52 C51 C60 C59 -175.7(2) . . . . ?
N12 C51 C60 C59 4.9(4) . . . . ?
C52 C51 C60 C55 2.8(3) . . . . ?
N12 C51 C60 C55 -176.66(19) . . . . ?
C54 C55 C60 C59 177.4(2) . . . . ?
C56 C55 C60 C59 -1.3(3) . . . . ?
C54 C55 C60 C51 -1.2(3) . . . . ?
C56 C55 C60 C51 -179.9(2) . . . . ?
C70 C61 C62 C63 0.3(4) . . . . ?
N32 C61 C62 C63 -179.4(2) . . . . ?
C61 C62 C63 C64 1.9(4) . . . . ?
C62 C63 C64 C65 -1.8(4) . . . . ?
C63 C64 C65 C66 179.2(2) . . . . ?
C63 C64 C65 C70 -0.5(3) . . . . ?
C64 C65 C66 C67 178.0(2) . . . . ?
C70 C65 C66 C67 -2.3(3) . . . . ?
C65 C66 C67 C68 0.1(4) . . . . ?
C66 C67 C68 C69 1.6(4) . . . . ?
C67 C68 C69 N42 -178.3(2) . . . . ?
C67 C68 C69 C70 -1.1(4) . . . . ?
C62 C61 C70 C69 177.7(2) . . . . ?
N32 C61 C70 C69 -2.6(3) . . . . ?
C62 C61 C70 C65 -2.5(3) . . . . ?
N32 C61 C70 C65 177.16(19) . . . . ?
C68 C69 C70 C61 178.7(2) . . . . ?
N42 C69 C70 C61 -4.2(3) . . . . ?
C68 C69 C70 C65 -1.1(3) . . . . ?
N42 C69 C70 C65 176.04(19) . . . . ?
C64 C65 C70 C61 2.6(3) . . . . ?
C66 C65 C70 C61 -177.1(2) . . . . ?
C64 C65 C70 C69 -177.6(2) . . . . ?
C66 C65 C70 C69 2.7(3) . . . . ?
C12 C11 N11 N12 -0.9(3) . . . . ?
C12 C11 N11 Ag1 168.17(18) . . . . ?
N31 Ag1 N11 C11 18.9(3) . . . . ?
N71 Ag1 N11 C11 -119.1(2) . . . . ?
Ag2 Ag1 N11 C11 111.0(2) . . . . ?
N31 Ag1 N11 N12 -173.95(15) . . . . ?
N71 Ag1 N11 N12 48.09(19) . . . . ?
Ag2 Ag1 N11 N12 -81.86(17) . . . . ?
C12 C13 N12 N11 -0.6(3) . . . . ?
C12 C13 N12 C51 -170.1(2) . . . . ?
C11 N11 N12 C13 1.0(3) . . . . ?
Ag1 N11 N12 C13 -168.78(16) . . . . ?
C11 N11 N12 C51 171.1(2) . . . . ?
Ag1 N11 N12 C51 1.4(3) . . . . ?
C52 C51 N12 C13 64.1(3) . . . . ?
C60 C51 N12 C13 -116.4(3) . . . . ?
C52 C51 N12 N11 -104.3(2) . . . . ?
C60 C51 N12 N11 75.2(3) . . . . ?
C22 C21 N21 N22 0.9(3) . . . . ?
C22 C21 N21 Ag2 -178.22(16) . . . . ?
N41 Ag2 N21 C21 -12.2(3) . . . . ?
N81 Ag2 N21 C21 -151.0(2) . . . . ?
N91 Ag2 N21 C21 106.4(2) . . . . ?
Ag1 Ag2 N21 C21 -100.2(2) . . . . ?
N41 Ag2 N21 N22 168.82(14) . . . . ?
N81 Ag2 N21 N22 30.03(18) . . . . ?
N91 Ag2 N21 N22 -72.65(18) . . . . ?
Ag1 Ag2 N21 N22 80.84(16) . . . . ?
C22 C23 N22 N21 1.3(3) . . . . ?
C22 C23 N22 C59 175.9(2) . . . . ?
C21 N21 N22 C23 -1.4(2) . . . . ?
Ag2 N21 N22 C23 177.88(15) . . . . ?
C21 N21 N22 C59 -176.6(2) . . . . ?
Ag2 N21 N22 C59 2.7(3) . . . . ?
C58 C59 N22 C23 -105.4(3) . . . . ?
C60 C59 N22 C23 77.7(3) . . . . ?
C58 C59 N22 N21 68.7(3) . . . . ?
C60 C59 N22 N21 -108.1(2) . . . . ?
C32 C31 N31 N32 -0.6(2) . . . . ?
C32 C31 N31 Ag1 -176.83(15) . . . . ?
N11 Ag1 N31 C31 -151.91(18) . . . . ?
N71 Ag1 N31 C31 -12.1(2) . . . . ?
Ag2 Ag1 N31 C31 109.76(19) . . . . ?
N11 Ag1 N31 N32 32.6(3) . . . . ?
N71 Ag1 N31 N32 172.41(17) . . . . ?
Ag2 Ag1 N31 N32 -65.76(16) . . . . ?
C32 C33 N32 N31 -0.7(2) . . . . ?
C32 C33 N32 C61 -173.3(2) . . . . ?
C31 N31 N32 C33 0.8(2) . . . . ?
Ag1 N31 N32 C33 177.14(14) . . . . ?
C31 N31 N32 C61 174.18(18) . . . . ?
Ag1 N31 N32 C61 -9.4(3) . . . . ?
C62 C61 N32 C33 112.4(3) . . . . ?
C70 C61 N32 C33 -67.3(3) . . . . ?
C62 C61 N32 N31 -59.8(3) . . . . ?
C70 C61 N32 N31 120.6(2) . . . . ?
C42 C41 N41 N42 0.5(2) . . . . ?
C42 C41 N41 Ag2 -166.34(15) . . . . ?
N21 Ag2 N41 C41 -178.35(17) . . . . ?
N81 Ag2 N41 C41 -35.1(2) . . . . ?
N91 Ag2 N41 C41 57.4(2) . . . . ?
Ag1 Ag2 N41 C41 -97.74(19) . . . . ?
N21 Ag2 N41 N42 17.1(2) . . . . ?
N81 Ag2 N41 N42 160.29(17) . . . . ?
N91 Ag2 N41 N42 -107.16(18) . . . . ?
Ag1 Ag2 N41 N42 97.69(15) . . . . ?
C42 C43 N42 N41 1.1(3) . . . . ?
C42 C43 N42 C69 173.9(2) . . . . ?
C41 N41 N42 C43 -1.0(2) . . . . ?
Ag2 N41 N42 C43 166.68(14) . . . . ?
C41 N41 N42 C69 -174.47(19) . . . . ?
Ag2 N41 N42 C69 -6.8(3) . . . . ?
C68 C69 N42 C43 -61.8(3) . . . . ?
C70 C69 N42 C43 120.9(2) . . . . ?
C68 C69 N42 N41 110.4(2) . . . . ?
C70 C69 N42 N41 -66.9(3) . . . . ?
N11 Ag1 N71 C71 -26.8(8) . . . . ?
N31 Ag1 N71 C71 171.3(8) . . . . ?
Ag2 Ag1 N71 C71 91.7(8) . . . . ?
N21 Ag2 N81 C81 -149.9(8) . . . . ?
N41 Ag2 N81 C81 50.8(9) . . . . ?
N91 Ag2 N81 C81 -36.5(9) . . . . ?
Ag1 Ag2 N81 C81 152.6(9) . . . . ?
N21 Ag2 N91 C91 145.0(4) . . . . ?
N41 Ag2 N91 C91 -63.2(4) . . . . ?
N81 Ag2 N91 C91 27.5(4) . . . . ?
Ag1 Ag2 N91 C91 46.3(5) . . . . ?
